data_4510475
loop_
_publ_author_name
'Madhu, Vedichi'
'Das, Samar K.'

_publ_section_title
;
 Diverse Supramolecular Architectures Having Well-Defined Void Spaces
 Formed from a Pseudorotaxane Cation: Influential Role of Metal Dithiolate
 Coordination Complex Anions
;
_journal_issue 5
_journal_name_full 'Crystal Growth &amp; Design'
_journal_page_first 2343
_journal_paper_doi 10.1021/cg500039y
_journal_volume 14
_journal_year 2014
_chemical_formula_sum 'C54 H52 N8 O8 Pt S4'
_chemical_formula_weight 1264.37
_chemical_name_systematic
; 
 ? 
;
_space_group_IT_number 14
_symmetry_cell_setting monoclinic
_symmetry_space_group_name_Hall '-P 2ybc'
_symmetry_space_group_name_H-M 'P 1 21/c 1'
_atom_sites_solution_hydrogens geom
_atom_sites_solution_primary direct
_atom_sites_solution_secondary difmap
_audit_creation_method SHELXL-97
_cell_angle_alpha 90.00
_cell_angle_beta 97.4550(10)
_cell_angle_gamma 90.00
_cell_formula_units_Z 2
_cell_length_a 6.9946(5)
_cell_length_b 26.3116(19)
_cell_length_c 14.0147(10)
_cell_measurement_reflns_used 9622
_cell_measurement_temperature 293(2)
_cell_measurement_theta_max 26.02
_cell_measurement_theta_min 2.75
_cell_volume 2557.5(3)
_computing_cell_refinement 'Bruker Smart (2003)'
_computing_data_collection 'Bruker Smart (2003)'
_computing_data_reduction 'Bruker SAINT-plus (2003)'
_computing_molecular_graphics 'Diamond 2.1'
_computing_publication_material SHELXTL-97
_computing_structure_refinement 'SHELXL-97 (Sheldrick, 1997)'
_computing_structure_solution 'SHELXS-97 (Sheldrick, 1990)'
_diffrn_ambient_temperature 293(2)
_diffrn_measured_fraction_theta_full 0.999
_diffrn_measured_fraction_theta_max 0.999
_diffrn_measurement_device_type 'CCD area detector'
_diffrn_measurement_method 'phi and omega scans'
_diffrn_radiation_monochromator graphite
_diffrn_radiation_source 'fine-focus sealed tube'
_diffrn_radiation_type MoK\a
_diffrn_radiation_wavelength 0.71073
_diffrn_reflns_av_R_equivalents 0.0584
_diffrn_reflns_av_sigmaI/netI 0.0298
_diffrn_reflns_limit_h_max 8
_diffrn_reflns_limit_h_min -8
_diffrn_reflns_limit_k_max 32
_diffrn_reflns_limit_k_min -32
_diffrn_reflns_limit_l_max 17
_diffrn_reflns_limit_l_min -17
_diffrn_reflns_number 26319
_diffrn_reflns_theta_full 26.03
_diffrn_reflns_theta_max 26.03
_diffrn_reflns_theta_min 1.55
_exptl_absorpt_coefficient_mu 2.972
_exptl_absorpt_correction_T_max 0.7169
_exptl_absorpt_correction_T_min 0.4143
_exptl_absorpt_correction_type empirical
_exptl_absorpt_process_details 'SADABS (Sheldrick 1997)'
_exptl_crystal_colour 'dark brown'
_exptl_crystal_density_diffrn 1.642
_exptl_crystal_density_method 'not measured'
_exptl_crystal_description block
_exptl_crystal_F_000 1276
_exptl_crystal_size_max 0.36
_exptl_crystal_size_mid 0.16
_exptl_crystal_size_min 0.12
_refine_diff_density_max 1.248
_refine_diff_density_min -0.763
_refine_diff_density_rms 0.085
_refine_ls_extinction_method none
_refine_ls_goodness_of_fit_ref 1.136
_refine_ls_hydrogen_treatment mixed
_refine_ls_matrix_type full
_refine_ls_number_parameters 340
_refine_ls_number_reflns 5051
_refine_ls_number_restraints 0
_refine_ls_restrained_S_all 1.136
_refine_ls_R_factor_all 0.0304
_refine_ls_R_factor_gt 0.0276
_refine_ls_shift/su_max 0.002
_refine_ls_shift/su_mean 0.000
_refine_ls_structure_factor_coef Fsqd
_refine_ls_weighting_details 'calc w=1/[\s^2^(Fo^2^)+(0.0273P)^2^+3.3012P] where P=(Fo^2^+2Fc^2^)/3'
_refine_ls_weighting_scheme calc
_refine_ls_wR_factor_gt 0.0677
_refine_ls_wR_factor_ref 0.0689
_reflns_number_gt 4662
_reflns_number_total 5051
_reflns_threshold_expression >2sigma(I)
_cod_data_source_file cg500039y_si_003.cif
_cod_data_source_block compound4
_cod_depositor_comments 'Adding full bibliography for 4510472--4510476.cif.'
_cod_original_sg_symbol_H-M P2(1)/c
_cod_database_code 4510475

loop_
_symmetry_equiv_pos_as_xyz
'x, y, z'
'-x, y+1/2, -z+1/2'
'-x, -y, -z'
'x, -y-1/2, z-1/2'

loop_
_atom_site_label
_atom_site_type_symbol
_atom_site_fract_x
_atom_site_fract_y
_atom_site_fract_z
_atom_site_U_iso_or_equiv
_atom_site_adp_type
_atom_site_occupancy
_atom_site_symmetry_multiplicity
_atom_site_calc_flag
_atom_site_refinement_flags
C27 C 1.1882(5) 0.34397(12) 0.1083(2) 0.0264(7) Uani 1 1 d .
H27A H 1.0997 0.3265 0.0601 0.032 Uiso 1 1 calc R
H27B H 1.2308 0.3200 0.1593 0.032 Uiso 1 1 calc R
C25 C 0.8503(4) 0.41010(11) 0.2447(2) 0.0206(6) Uani 1 1 d .
H25A H 0.7687 0.3963 0.2893 0.025 Uiso 1 1 calc R
H25B H 0.9489 0.4309 0.2809 0.025 Uiso 1 1 calc R
O14 O 0.7366(3) 0.44077(8) 0.17373(14) 0.0211(4) Uani 1 1 d .
Pt1 Pt 1.0000 0.5000 0.5000 0.01904(6) Uani 1 2 d S
S2 S 1.13217(11) 0.57922(3) 0.49894(5) 0.02208(16) Uani 1 1 d .
S1 S 0.73391(11) 0.53283(3) 0.55807(6) 0.02517(17) Uani 1 1 d .
C13 C 0.9902(5) 0.67067(12) 0.5436(2) 0.0258(7) Uani 1 1 d .
N4 N 1.0195(5) 0.71347(11) 0.5464(2) 0.0339(7) Uani 1 1 d .
C12 C 0.6547(5) 0.62898(12) 0.6066(2) 0.0269(7) Uani 1 1 d .
N3 N 0.5471(5) 0.65337(12) 0.6419(2) 0.0393(7) Uani 1 1 d .
C15 C 0.9541(5) 0.61712(12) 0.5384(2) 0.0228(6) Uani 1 1 d .
C14 C 0.7890(5) 0.59732(12) 0.5655(2) 0.0232(6) Uani 1 1 d .
O12 O 0.6938(3) 0.60779(8) 0.02198(14) 0.0240(5) Uani 1 1 d .
N2 N 0.8395(3) 0.45911(9) 0.91340(16) 0.0173(5) Uani 1 1 d .
C26 C 0.9428(5) 0.36771(11) 0.1965(2) 0.0224(6) Uani 1 1 d .
H26A H 0.9953 0.3431 0.2444 0.027 Uiso 1 1 calc R
H26B H 0.8465 0.3507 0.1516 0.027 Uiso 1 1 calc R
C19 C 0.7608(5) 0.68530(12) 0.1180(2) 0.0275(7) Uani 1 1 d .
H19 H 0.7538 0.7058 0.0637 0.033 Uiso 1 1 calc R
N1 N 0.6062(4) 0.24176(11) 0.6276(2) 0.0328(7) Uani 1 1 d .
C9 C 0.7833(4) 0.41639(11) 0.9546(2) 0.0195(6) Uani 1 1 d .
H9 H 0.7759 0.4158 1.0203 0.023 Uiso 1 1 calc R
C16 C 0.7797(4) 0.62469(13) 0.2814(2) 0.0258(7) Uani 1 1 d .
H16 H 0.7852 0.6044 0.3361 0.031 Uiso 1 1 calc R
C4 C 0.6996(4) 0.28052(12) 0.7820(2) 0.0235(6) Uani 1 1 d .
H4 H 0.7341 0.2762 0.8478 0.028 Uiso 1 1 calc R
C2 C 0.6529(5) 0.23916(12) 0.7229(3) 0.0300(7) Uani 1 1 d .
H2 H 0.6540 0.2072 0.7515 0.036 Uiso 1 1 calc R
C18 C 0.8004(5) 0.70677(13) 0.2091(3) 0.0298(7) Uani 1 1 d .
H18 H 0.8193 0.7417 0.2154 0.036 Uiso 1 1 calc R
C22 C 0.6428(5) 0.63701(12) -0.0643(2) 0.0261(7) Uani 1 1 d .
H22A H 0.5653 0.6658 -0.0494 0.031 Uiso 1 1 calc R
H22B H 0.5641 0.6161 -0.1110 0.031 Uiso 1 1 calc R
C21 C 0.7318(4) 0.63344(12) 0.1081(2) 0.0220(6) Uani 1 1 d .
C11 C 0.8967(4) 0.50391(10) 0.9754(2) 0.0190(6) Uani 1 1 d .
H11A H 0.8098 0.5076 1.0236 0.023 Uiso 1 1 calc R
H11B H 0.8895 0.5346 0.9367 0.023 Uiso 1 1 calc R
C8 C 0.7370(4) 0.37408(11) 0.9006(2) 0.0200(6) Uani 1 1 d .
H8 H 0.7002 0.3446 0.9300 0.024 Uiso 1 1 calc R
C10 C 0.8492(4) 0.46124(11) 0.8182(2) 0.0183(6) Uani 1 1 d .
H10 H 0.8891 0.4911 0.7912 0.022 Uiso 1 1 calc R
C5 C 0.6942(4) 0.32883(11) 0.7413(2) 0.0190(6) Uani 1 1 d .
C6 C 0.7440(4) 0.37440(11) 0.8011(2) 0.0174(6) Uani 1 1 d .
C7 C 0.8009(4) 0.41986(11) 0.7609(2) 0.0188(6) Uani 1 1 d .
H7 H 0.8058 0.4219 0.6950 0.023 Uiso 1 1 calc R
C1 C 0.6009(5) 0.28845(13) 0.5893(2) 0.0308(7) Uani 1 1 d .
H1 H 0.5687 0.2915 0.5231 0.037 Uiso 1 1 calc R
C17 C 0.8118(4) 0.67658(13) 0.2903(2) 0.0299(7) Uani 1 1 d .
H17 H 0.8410 0.6911 0.3510 0.036 Uiso 1 1 calc R
C20 C 0.7396(4) 0.60320(11) 0.1914(2) 0.0209(6) Uani 1 1 d .
O13 O 0.7048(3) 0.55229(8) 0.17380(15) 0.0230(5) Uani 1 1 d .
C3 C 0.6405(4) 0.33237(12) 0.6422(2) 0.0245(7) Uani 1 1 d .
H3 H 0.6313 0.3639 0.6121 0.029 Uiso 1 1 calc R
O15 O 1.0922(3) 0.38619(8) 0.14667(15) 0.0237(5) Uani 1 1 d .
C24 C 0.5989(4) 0.47099(12) 0.2147(2) 0.0240(6) Uani 1 1 d .
H24A H 0.5515 0.4518 0.2660 0.029 Uiso 1 1 calc R
H24B H 0.4903 0.4775 0.1658 0.029 Uiso 1 1 calc R
C23 C 0.6772(5) 0.52102(12) 0.2546(2) 0.0224(6) Uani 1 1 d .
H23A H 0.5869 0.5369 0.2924 0.027 Uiso 1 1 calc R
H23B H 0.7986 0.5160 0.2955 0.027 Uiso 1 1 calc R

loop_
_atom_site_aniso_label
_atom_site_aniso_U_11
_atom_site_aniso_U_22
_atom_site_aniso_U_33
_atom_site_aniso_U_23
_atom_site_aniso_U_13
_atom_site_aniso_U_12
C27 0.0307(17) 0.0218(15) 0.0271(17) 0.0026(12) 0.0049(13) 0.0049(13)
C25 0.0233(15) 0.0232(15) 0.0155(14) 0.0055(11) 0.0032(11) 0.0011(12)
O14 0.0244(11) 0.0241(11) 0.0149(10) 0.0032(8) 0.0032(8) 0.0051(9)
Pt1 0.02333(10) 0.01993(9) 0.01382(9) -0.00285(6) 0.00223(6) 0.00014(6)
S2 0.0289(4) 0.0222(4) 0.0163(3) -0.0032(3) 0.0069(3) -0.0008(3)
S1 0.0258(4) 0.0242(4) 0.0264(4) -0.0067(3) 0.0068(3) -0.0009(3)
C13 0.0339(17) 0.0287(18) 0.0150(15) -0.0015(12) 0.0034(12) 0.0043(14)
N4 0.0476(18) 0.0271(16) 0.0276(16) -0.0055(12) 0.0077(13) 0.0007(13)
C12 0.0270(16) 0.0273(16) 0.0261(16) -0.0035(13) 0.0026(13) 0.0008(14)
N3 0.0370(17) 0.0374(17) 0.0449(18) -0.0097(14) 0.0110(14) 0.0052(14)
C15 0.0303(16) 0.0244(15) 0.0130(14) -0.0030(11) -0.0001(12) 0.0016(13)
C14 0.0271(16) 0.0240(15) 0.0176(14) -0.0021(12) -0.0008(12) 0.0036(13)
O12 0.0321(12) 0.0235(11) 0.0177(10) 0.0032(8) 0.0083(9) 0.0051(9)
N2 0.0143(11) 0.0216(12) 0.0155(12) 0.0010(9) 0.0004(9) 0.0026(10)
C26 0.0287(16) 0.0219(15) 0.0177(14) 0.0043(12) 0.0068(12) 0.0019(13)
C19 0.0253(16) 0.0256(16) 0.0335(18) 0.0022(13) 0.0110(13) 0.0015(13)
N1 0.0378(16) 0.0272(15) 0.0352(16) -0.0095(12) 0.0112(13) -0.0086(13)
C9 0.0186(14) 0.0256(15) 0.0139(13) 0.0019(11) 0.0009(11) -0.0012(12)
C16 0.0190(15) 0.0319(17) 0.0256(16) -0.0014(13) -0.0006(12) 0.0033(13)
C4 0.0228(15) 0.0241(15) 0.0248(16) -0.0004(12) 0.0079(12) 0.0007(12)
C2 0.0294(17) 0.0205(16) 0.042(2) -0.0011(14) 0.0132(15) -0.0005(13)
C18 0.0232(16) 0.0242(16) 0.044(2) -0.0065(14) 0.0110(14) -0.0042(13)
C22 0.0280(16) 0.0243(16) 0.0258(16) 0.0033(13) 0.0025(13) 0.0045(13)
C21 0.0170(14) 0.0256(15) 0.0245(16) 0.0006(12) 0.0067(12) 0.0025(12)
C11 0.0193(16) 0.0183(14) 0.0186(15) -0.0021(11) -0.0008(12) 0.0012(11)
C8 0.0189(14) 0.0217(15) 0.0197(14) 0.0050(11) 0.0041(11) -0.0005(12)
C10 0.0186(14) 0.0200(14) 0.0165(14) 0.0030(11) 0.0034(11) -0.0007(11)
C5 0.0145(13) 0.0213(14) 0.0221(15) -0.0026(12) 0.0059(11) -0.0021(11)
C6 0.0120(13) 0.0193(14) 0.0209(14) 0.0003(11) 0.0018(11) 0.0003(11)
C7 0.0189(14) 0.0227(14) 0.0150(13) 0.0003(11) 0.0032(11) -0.0004(12)
C1 0.0345(18) 0.0310(18) 0.0273(17) -0.0066(14) 0.0054(14) -0.0094(15)
C17 0.0198(15) 0.0373(19) 0.0318(18) -0.0125(14) 0.0009(13) -0.0004(14)
C20 0.0147(14) 0.0252(15) 0.0228(15) 0.0002(12) 0.0029(11) 0.0038(12)
O13 0.0303(12) 0.0214(11) 0.0173(10) 0.0017(8) 0.0032(9) 0.0027(9)
C3 0.0261(16) 0.0247(16) 0.0235(16) -0.0002(12) 0.0061(12) -0.0068(13)
O15 0.0272(11) 0.0239(11) 0.0218(11) 0.0048(9) 0.0091(9) 0.0066(9)
C24 0.0208(15) 0.0250(16) 0.0273(16) 0.0030(13) 0.0068(12) 0.0029(13)
C23 0.0253(15) 0.0256(15) 0.0172(14) 0.0041(12) 0.0057(12) 0.0034(13)

loop_
_atom_type_symbol
_atom_type_description
_atom_type_scat_dispersion_real
_atom_type_scat_dispersion_imag
_atom_type_scat_source
C C 0.0033 0.0016 'International Tables Vol C Tables 4.2.6.8 and 6.1.1.4'
H H 0.0000 0.0000 'International Tables Vol C Tables 4.2.6.8 and 6.1.1.4'
N N 0.0061 0.0033 'International Tables Vol C Tables 4.2.6.8 and 6.1.1.4'
O O 0.0106 0.0060 'International Tables Vol C Tables 4.2.6.8 and 6.1.1.4'
S S 0.1246 0.1234 'International Tables Vol C Tables 4.2.6.8 and 6.1.1.4'
Pt Pt -1.7033 8.3905 'International Tables Vol C Tables 4.2.6.8 and 6.1.1.4'

loop_
_geom_angle_atom_site_label_1
_geom_angle_atom_site_label_2
_geom_angle_atom_site_label_3
_geom_angle
_geom_angle_site_symmetry_1
_geom_angle_site_symmetry_3
O15 C27 C22 109.2(3) . 3_765
O15 C27 H27A 109.8 . .
C22 C27 H27A 109.8 3_765 .
O15 C27 H27B 109.8 . .
C22 C27 H27B 109.8 3_765 .
H27A C27 H27B 108.3 . .
O14 C25 C26 109.8(2) . .
O14 C25 H25A 109.7 . .
C26 C25 H25A 109.7 . .
O14 C25 H25B 109.7 . .
C26 C25 H25B 109.7 . .
H25A C25 H25B 108.2 . .
C24 O14 C25 112.1(2) . .
S2 Pt1 S2 180.0 3_766 .
S2 Pt1 S1 89.63(3) 3_766 .
S2 Pt1 S1 90.37(3) . .
S2 Pt1 S1 90.37(3) 3_766 3_766
S2 Pt1 S1 89.63(3) . 3_766
S1 Pt1 S1 180.0 . 3_766
C15 S2 Pt1 102.37(11) . .
C14 S1 Pt1 101.81(11) . .
N4 C13 C15 179.0(3) . .
N3 C12 C14 178.0(4) . .
C14 C15 C13 120.8(3) . .
C14 C15 S2 122.4(2) . .
C13 C15 S2 116.8(2) . .
C15 C14 C12 120.9(3) . .
C15 C14 S1 123.0(2) . .
C12 C14 S1 116.1(2) . .
C21 O12 C22 118.2(2) . .
C9 N2 C10 121.0(2) . .
C9 N2 C11 118.9(2) . .
C10 N2 C11 120.1(2) . .
O15 C26 C25 110.9(2) . .
O15 C26 H26A 109.5 . .
C25 C26 H26A 109.5 . .
O15 C26 H26B 109.5 . .
C25 C26 H26B 109.5 . .
H26A C26 H26B 108.0 . .
C21 C19 C18 120.2(3) . .
C21 C19 H19 119.9 . .
C18 C19 H19 119.9 . .
C2 N1 C1 116.0(3) . .
N2 C9 C8 120.4(3) . .
N2 C9 H9 119.8 . .
C8 C9 H9 119.8 . .
C20 C16 C17 119.8(3) . .
C20 C16 H16 120.1 . .
C17 C16 H16 120.1 . .
C2 C4 C5 118.8(3) . .
C2 C4 H4 120.6 . .
C5 C4 H4 120.6 . .
N1 C2 C4 124.6(3) . .
N1 C2 H2 117.7 . .
C4 C2 H2 117.7 . .
C17 C18 C19 120.4(3) . .
C17 C18 H18 119.8 . .
C19 C18 H18 119.8 . .
O12 C22 C27 113.9(3) . 3_765
O12 C22 H22A 108.8 . .
C27 C22 H22A 108.8 3_765 .
O12 C22 H22B 108.8 . .
C27 C22 H22B 108.8 3_765 .
H22A C22 H22B 107.7 . .
O12 C21 C19 125.5(3) . .
O12 C21 C20 115.6(3) . .
C19 C21 C20 119.0(3) . .
N2 C11 C11 108.8(3) . 3_767
N2 C11 H11A 109.9 . .
C11 C11 H11A 109.9 3_767 .
N2 C11 H11B 109.9 . .
C11 C11 H11B 109.9 3_767 .
H11A C11 H11B 108.3 . .
C9 C8 C6 120.8(3) . .
C9 C8 H8 119.6 . .
C6 C8 H8 119.6 . .
N2 C10 C7 120.5(3) . .
N2 C10 H10 119.7 . .
C7 C10 H10 119.7 . .
C4 C5 C3 117.3(3) . .
C4 C5 C6 121.1(3) . .
C3 C5 C6 121.6(3) . .
C8 C6 C7 117.0(3) . .
C8 C6 C5 121.6(3) . .
C7 C6 C5 121.5(3) . .
C10 C7 C6 120.3(3) . .
C10 C7 H7 119.9 . .
C6 C7 H7 119.9 . .
N1 C1 C3 124.0(3) . .
N1 C1 H1 118.0 . .
C3 C1 H1 118.0 . .
C18 C17 C16 120.0(3) . .
C18 C17 H17 120.0 . .
C16 C17 H17 120.0 . .
C16 C20 O13 125.0(3) . .
C16 C20 C21 120.6(3) . .
O13 C20 C21 114.4(3) . .
C20 O13 C23 117.1(2) . .
C1 C3 C5 119.2(3) . .
C1 C3 H3 120.4 . .
C5 C3 H3 120.4 . .
C26 O15 C27 109.2(2) . .
O14 C24 C23 113.9(2) . .
O14 C24 H24A 108.8 . .
C23 C24 H24A 108.8 . .
O14 C24 H24B 108.8 . .
C23 C24 H24B 108.8 . .
H24A C24 H24B 107.7 . .
O13 C23 C24 106.8(2) . .
O13 C23 H23A 110.4 . .
C24 C23 H23A 110.4 . .
O13 C23 H23B 110.4 . .
C24 C23 H23B 110.4 . .
H23A C23 H23B 108.6 . .

loop_
_geom_bond_atom_site_label_1
_geom_bond_atom_site_label_2
_geom_bond_distance
_geom_bond_site_symmetry_2
C27 O15 1.438(4) .
C27 C22 1.489(4) 3_765
C27 H27A 0.9700 .
C27 H27B 0.9700 .
C25 O14 1.438(3) .
C25 C26 1.494(4) .
C25 H25A 0.9700 .
C25 H25B 0.9700 .
O14 C24 1.426(4) .
Pt1 S2 2.2810(8) 3_766
Pt1 S2 2.2810(8) .
Pt1 S1 2.2947(8) .
Pt1 S1 2.2947(8) 3_766
S2 C15 1.741(3) .
S1 C14 1.740(3) .
C13 N4 1.144(4) .
C13 C15 1.432(4) .
C12 N3 1.149(4) .
C12 C14 1.432(4) .
C15 C14 1.365(5) .
O12 C21 1.378(4) .
O12 C22 1.438(4) .
N2 C9 1.345(4) .
N2 C10 1.345(4) .
N2 C11 1.488(4) .
C26 O15 1.417(4) .
C26 H26A 0.9700 .
C26 H26B 0.9700 .
C19 C21 1.384(4) .
C19 C18 1.390(5) .
C19 H19 0.9300 .
N1 C2 1.334(4) .
N1 C1 1.339(4) .
C9 C8 1.361(4) .
C9 H9 0.9300 .
C16 C20 1.377(4) .
C16 C17 1.387(5) .
C16 H16 0.9300 .
C4 C2 1.381(4) .
C4 C5 1.392(4) .
C4 H4 0.9300 .
C2 H2 0.9300 .
C18 C17 1.382(5) .
C18 H18 0.9300 .
C22 C27 1.489(4) 3_765
C22 H22A 0.9700 .
C22 H22B 0.9700 .
C21 C20 1.408(4) .
C11 C11 1.531(6) 3_767
C11 H11A 0.9700 .
C11 H11B 0.9700 .
C8 C6 1.401(4) .
C8 H8 0.9300 .
C10 C7 1.369(4) .
C10 H10 0.9300 .
C5 C3 1.393(4) .
C5 C6 1.478(4) .
C6 C7 1.402(4) .
C7 H7 0.9300 .
C1 C3 1.382(4) .
C1 H1 0.9300 .
C17 H17 0.9300 .
C20 O13 1.378(4) .
O13 C23 1.433(3) .
C3 H3 0.9300 .
C24 C23 1.505(5) .
C24 H24A 0.9700 .
C24 H24B 0.9700 .
C23 H23A 0.9700 .
C23 H23B 0.9700 .

loop_
_geom_hbond_atom_site_label_D
_geom_hbond_atom_site_label_H
_geom_hbond_atom_site_label_A
_geom_hbond_distance_DH
_geom_hbond_distance_HA
_geom_hbond_distance_DA
_geom_hbond_angle_DHA
_geom_hbond_site_symmetry_A
C7 H7 S2 0.93 2.81 3.732(3) 172.2 3_766
C3 H3 S2 0.93 2.84 3.560(3) 135.1 3_766
C25 H25A N3 0.97 2.84 3.766(4) 160.0 3_666
C1 H1 N3 0.93 2.76 3.612(5) 152.6 3_666
C17 H17 N4 0.93 2.92 3.819(4) 163.1 .
C19 H19 N4 0.93 2.85 3.442(4) 122.4 4_575
C2 H2 N3 0.93 2.60 3.366(4) 139.9 2_646
C4 H4 N4 0.93 2.69 3.395(4) 133.5 2_746
C11 H11B O15 0.97 2.40 3.366(4) 172.8 3_766
